data_4061237
_journal_name_full Organometallics
_journal_paper_doi 10.1021/om049367t
_journal_year 2004
_chemical_formula_moiety '2(C27 H31 N2), 2Br, 2Ni'
_chemical_formula_sum 'C54 H62 Br2 N4 Ni2'
_chemical_formula_weight 1044.32
_space_group_IT_number 2
_space_group_name_Hall '-P 1'
_space_group_name_H-M_alt 'P -1'
_symmetry_cell_setting triclinic
_symmetry_space_group_name_Hall '-P 1'
_symmetry_space_group_name_H-M 'P -1'
_cell_angle_alpha 73.925(2)
_cell_angle_beta 76.381(2)
_cell_angle_gamma 84.357(2)
_cell_formula_units_Z 1
_cell_length_a 9.008(1)
_cell_length_b 11.122(1)
_cell_length_c 13.541(2)
_cell_measurement_temperature 298(2)
_cell_volume 1266.1(3)
_diffrn_ambient_temperature 298(2)
_exptl_crystal_density_diffrn 1.370
_cod_depositor_comments
;
The following automatic conversions were performed:
'_symmetry_cell_setting' value 'Triclinic' changed to 'triclinic'
according to '/home/saulius/struct/CIF-dictionaries/cif_core.dic'
dictionary named 'cif_core.dic' version 2.4.1 from 2010-06-29.

Automatic conversion script
Id: cif_fix_enum 1527 2010-12-29 10:47:43Z saulius 
;
_cod_database_code 4061237

loop_
_symmetry_equiv_pos_as_xyz
'x, y, z'
'-x, -y, -z'

loop_
_atom_site_label
_atom_site_type_symbol
_atom_site_fract_x
_atom_site_fract_y
_atom_site_fract_z
_atom_site_U_iso_or_equiv
_atom_site_adp_type
_atom_site_occupancy
_atom_site_symmetry_multiplicity
_atom_site_calc_flag
_atom_site_refinement_flags
_atom_site_disorder_assembly
_atom_site_disorder_group
Br1 Br 0.35506(3) 0.44078(3) 0.47052(2) 0.0597(1) Uani 1 1 d . . .
Ni1 Ni 0.44749(4) 0.65260(3) 0.43150(2) 0.0426(1) Uani 1 1 d . . .
N1 N 0.4708(2) 0.7697(2) 0.2984(2) 0.042(1) Uani 1 1 d . . .
N2 N 0.3009(2) 0.7596(2) 0.5024(2) 0.044(1) Uani 1 1 d . . .
C1 C 0.5847(3) 0.7342(2) 0.2155(2) 0.044(1) Uani 1 1 d . . .
C2 C 0.5426(3) 0.6643(3) 0.1560(2) 0.050(1) Uani 1 1 d . . .
C3 C 0.6538(3) 0.6333(3) 0.0759(2) 0.063(1) Uani 1 1 d . . .
C4 C 0.8008(4) 0.6702(3) 0.0546(2) 0.068(1) Uani 1 1 d . . .
C5 C 0.8410(3) 0.7376(3) 0.1133(3) 0.067(1) Uani 1 1 d . . .
C6 C 0.7359(3) 0.7714(3) 0.1956(2) 0.058(1) Uani 1 1 d . . .
C7 C 0.3795(3) 0.6238(3) 0.1731(2) 0.067(1) Uani 1 1 d . . .
C8 C 0.3723(4) 0.4843(4) 0.1848(3) 0.089(1) Uani 1 1 d . . .
C9 C 0.3059(5) 0.6999(5) 0.0824(3) 0.114(2) Uani 1 1 d . . .
C10 C 0.7856(4) 0.8497(4) 0.2569(4) 0.093(1) Uani 1 1 d . . .
C11 C 0.9163(5) 0.7868(5) 0.3086(4) 0.117(2) Uani 1 1 d . . .
C12 C 0.8353(6) 0.9781(4) 0.1862(5) 0.158(3) Uani 1 1 d . . .
C13 C 0.3930(3) 0.8809(2) 0.2702(2) 0.046(1) Uani 1 1 d . . .
C14 C 0.4190(4) 0.9581(3) 0.1659(2) 0.065(1) Uani 1 1 d . . .
C15 C 0.3380(4) 1.0677(3) 0.1375(3) 0.075(1) Uani 1 1 d . . .
C16 C 0.2251(4) 1.1096(3) 0.2106(3) 0.069(1) Uani 1 1 d . . .
C17 C 0.1982(3) 1.0399(3) 0.3122(2) 0.059(1) Uani 1 1 d . . .
C18 C 0.2792(3) 0.9257(2) 0.3456(2) 0.045(1) Uani 1 1 d . . .
C19 C 0.2444(3) 0.8644(3) 0.4549(2) 0.048(1) Uani 1 1 d . . .
C20 C 0.2534(3) 0.7223(2) 0.6160(2) 0.047(1) Uani 1 1 d . . .
C21 C 0.3395(3) 0.7606(3) 0.6740(2) 0.054(1) Uani 1 1 d . . .
C22 C 0.2936(4) 0.7231(3) 0.7833(2) 0.067(1) Uani 1 1 d . . .
C23 C 0.1704(4) 0.6508(3) 0.8314(2) 0.072(1) Uani 1 1 d . . .
C24 C 0.0867(3) 0.6155(3) 0.7731(3) 0.069(1) Uani 1 1 d . . .
C25 C 0.1247(3) 0.6512(3) 0.6632(2) 0.056(1) Uani 1 1 d . . .
C26 C 0.4749(4) 0.8421(3) 0.6228(3) 0.078(1) Uani 1 1 d . . .
C27 C 0.0276(4) 0.6161(4) 0.5995(3) 0.082(1) Uani 1 1 d . . .
H3 H 0.6276 0.5863 0.0359 0.075 Uiso 1 1 calc R . .
H4 H 0.8732 0.6491 0.0000 0.082 Uiso 1 1 calc R . .
H5 H 0.9415 0.7620 0.0982 0.081 Uiso 1 1 calc R . .
H7 H 0.3203 0.6419 0.2384 0.081 Uiso 1 1 calc R . .
H8a H 0.2679 0.4631 0.1954 0.134 Uiso 1 1 calc R . .
H8b H 0.4130 0.4378 0.2443 0.134 Uiso 1 1 calc R . .
H8c H 0.4314 0.4641 0.1223 0.134 Uiso 1 1 calc R . .
H9a H 0.2034 0.6736 0.0940 0.171 Uiso 1 1 calc R . .
H9b H 0.3644 0.6862 0.0171 0.171 Uiso 1 1 calc R . .
H9c H 0.3038 0.7873 0.0793 0.171 Uiso 1 1 calc R . .
H10 H 0.6982 0.8618 0.3124 0.111 Uiso 1 1 calc R . .
H11a H 0.9430 0.8391 0.3470 0.175 Uiso 1 1 calc R . .
H11b H 1.0033 0.7742 0.2553 0.175 Uiso 1 1 calc R . .
H11c H 0.8849 0.7074 0.3560 0.175 Uiso 1 1 calc R . .
H12a H 0.7542 1.0187 0.1526 0.237 Uiso 1 1 calc R . .
H12b H 0.9245 0.9684 0.1335 0.237 Uiso 1 1 calc R . .
H12c H 0.8585 1.0280 0.2279 0.237 Uiso 1 1 calc R . .
H14 H 0.4942 0.9333 0.1147 0.078 Uiso 1 1 calc R . .
H15 H 0.3590 1.1152 0.0678 0.090 Uiso 1 1 calc R . .
H16 H 0.1692 1.1837 0.1906 0.083 Uiso 1 1 calc R . .
H17 H 0.1237 1.0682 0.3618 0.070 Uiso 1 1 calc R . .
H19 H 0.1720 0.9049 0.4972 0.057 Uiso 1 1 calc R . .
H22 H 0.3482 0.7481 0.8241 0.080 Uiso 1 1 calc R . .
H23 H 0.1431 0.6252 0.9045 0.086 Uiso 1 1 calc R . .
H24 H 0.0022 0.5666 0.8073 0.083 Uiso 1 1 calc R . .
H26a H 0.5387 0.8105 0.5673 0.118 Uiso 1 1 calc R . .
H26b H 0.5324 0.8418 0.6742 0.118 Uiso 1 1 calc R . .
H26c H 0.4401 0.9262 0.5941 0.118 Uiso 1 1 calc R . .
H27a H -0.0381 0.6862 0.5757 0.123 Uiso 1 1 calc R . .
H27b H -0.0334 0.5466 0.6424 0.123 Uiso 1 1 calc R . .
H27c H 0.0923 0.5932 0.5398 0.123 Uiso 1 1 calc R . .

loop_
_atom_site_aniso_label
_atom_site_aniso_U_11
_atom_site_aniso_U_22
_atom_site_aniso_U_33
_atom_site_aniso_U_23
_atom_site_aniso_U_13
_atom_site_aniso_U_12
Br1 0.0621(2) 0.0562(2) 0.0685(2) -0.0123(2) -0.0326(2) -0.0051(1)
Ni1 0.0479(2) 0.0461(2) 0.0334(2) -0.0121(1) -0.0083(1) 0.0043(1)
N1 0.040(1) 0.049(1) 0.034(1) -0.012(1) -0.005(1) 0.005(1)
N2 0.047(1) 0.050(1) 0.035(1) -0.015(1) -0.003(1) -0.003(1)
C1 0.042(1) 0.051(2) 0.033(1) -0.007(1) -0.006(1) 0.009(1)
C2 0.047(2) 0.066(2) 0.034(1) -0.013(1) -0.008(1) 0.011(1)
C3 0.064(2) 0.080(2) 0.043(2) -0.025(2) -0.007(1) 0.013(2)
C4 0.058(2) 0.081(2) 0.049(2) -0.015(2) 0.010(1) 0.018(2)
C5 0.042(2) 0.072(2) 0.073(2) -0.010(2) 0.004(2) 0.003(1)
C6 0.045(2) 0.063(2) 0.060(2) -0.014(2) -0.003(1) 0.001(1)
C7 0.052(2) 0.111(3) 0.050(2) -0.042(2) -0.012(1) 0.006(2)
C8 0.074(2) 0.130(4) 0.081(3) -0.051(3) -0.014(2) -0.021(2)
C9 0.077(3) 0.182(5) 0.102(3) -0.054(3) -0.054(2) 0.035(3)
C10 0.063(2) 0.115(3) 0.114(3) -0.061(3) -0.003(2) -0.018(2)
C11 0.109(3) 0.139(4) 0.109(3) -0.012(3) -0.045(3) -0.048(3)
C12 0.155(5) 0.074(3) 0.274(8) -0.046(4) -0.105(5) -0.004(3)
C13 0.042(1) 0.052(2) 0.041(1) -0.012(1) -0.009(1) 0.004(1)
C14 0.069(2) 0.068(2) 0.042(2) -0.004(1) -0.003(1) 0.018(2)
C15 0.082(2) 0.071(2) 0.054(2) 0.002(2) -0.009(2) 0.019(2)
C16 0.072(2) 0.057(2) 0.069(2) -0.007(2) -0.014(2) 0.019(2)
C17 0.056(2) 0.055(2) 0.061(2) -0.017(2) -0.008(1) 0.011(1)
C18 0.042(1) 0.048(2) 0.043(1) -0.013(1) -0.007(1) 0.000(1)
C19 0.044(1) 0.052(2) 0.048(2) -0.022(1) -0.003(1) 0.002(1)
C20 0.051(2) 0.049(2) 0.037(1) -0.017(1) 0.001(1) 0.004(1)
C21 0.067(2) 0.055(2) 0.043(2) -0.022(1) -0.009(1) 0.000(1)
C22 0.082(2) 0.076(2) 0.046(2) -0.025(2) -0.013(2) 0.008(2)
C23 0.069(2) 0.092(2) 0.040(2) -0.011(2) 0.001(2) 0.015(2)
C24 0.051(2) 0.081(2) 0.057(2) -0.006(2) 0.010(2) -0.001(2)
C25 0.044(2) 0.066(2) 0.050(2) -0.015(1) 0.001(1) 0.002(1)
C26 0.097(3) 0.082(2) 0.067(2) -0.031(2) -0.016(2) -0.029(2)
C27 0.054(2) 0.110(3) 0.081(2) -0.027(2) -0.006(2) -0.018(2)

loop_
_geom_bond_atom_site_label_1
_geom_bond_atom_site_label_2
_geom_bond_distance
_geom_bond_site_symmetry_2
_geom_bond_publ_flag
Ni1 Br1 2.4520(5) . yes
Ni1 Br1 2.4468(4) 2_666 yes
Ni1 N1 1.888(2) . yes
Ni1 N2 1.951(2) . yes
N1 C13 1.364(3) . no
N1 C1 1.447(3) . no
N2 C19 1.286(3) . no
N2 C20 1.447(3) . no
C1 C2 1.394(4) . no
C1 C6 1.406(4) . no
C2 C3 1.388(4) . no
C2 C7 1.525(4) . no
C3 C4 1.366(4) . no
C4 C5 1.359(5) . no
C5 C6 1.394(4) . no
C6 C10 1.517(5) . no
C7 C8 1.522(5) . no
C7 C9 1.537(5) . no
C10 C11 1.523(6) . no
C10 C12 1.524(6) . no
C13 C14 1.414(4) . no
C13 C18 1.424(3) . no
C14 C15 1.366(4) . no
C15 C16 1.385(4) . no
C16 C17 1.356(4) . no
C17 C18 1.416(4) . no
C18 C19 1.422(4) . no
C20 C25 1.389(4) . no
C20 C21 1.392(4) . no
C21 C22 1.392(4) . no
C21 C26 1.504(4) . no
C22 C23 1.360(5) . no
C23 C24 1.361(5) . no
C24 C25 1.396(4) . no
C25 C27 1.507(4) . no
C3 H3 0.93 . no
C4 H4 0.93 . no
C5 H5 0.93 . no
C7 H7 0.98 . no
C8 H8a 0.96 . no
C8 H8b 0.96 . no
C8 H8c 0.96 . no
C9 H9a 0.96 . no
C9 H9b 0.96 . no
C9 H9c 0.96 . no
C10 H10 0.98 . no
C11 H11a 0.96 . no
C11 H11b 0.96 . no
C11 H11c 0.96 . no
C12 H12a 0.96 . no
C12 H12b 0.96 . no
C12 H12c 0.96 . no
C14 H14 0.93 . no
C15 H15 0.93 . no
C16 H16 0.93 . no
C17 H17 0.93 . no
C19 H19 0.93 . no
C22 H22 0.93 . no
C23 H23 0.93 . no
C24 H24 0.93 . no
C26 H26a 0.96 . no
C26 H26b 0.96 . no
C26 H26c 0.96 . no
C27 H27a 0.96 . no
C27 H27b 0.96 . no
C27 H27c 0.96 . no
